data_7233218
loop_
_publ_author_name
'Yongfa Xie'
'Takuya Fujimoto'
'Simon Dalgleish'
'Yoshiaki Shuku'
'Michio M. Matsushita'
'Kunio Awaga'

_publ_section_title
;
 Synthesis, optical properties and charge transport characteristics of a
 series of novel thiophene-fused phenazine derivatives
;
_journal_name_full 'Journal of Materials Chemistry C'
_journal_page_first 3467
_journal_page_last 3481
_journal_paper_doi 10.1039/C3TC30346B
_journal_volume 1
_journal_year 2013
_chemical_formula_moiety 'C20 H8 N2 S4 '
_chemical_formula_sum 'C20 H8 N2 S4'
_chemical_formula_weight 404.52
_space_group_IT_number 4
_space_group_name_Hall 'P 2yb'
_space_group_name_H-M_alt 'P 1 21 1'
_symmetry_cell_setting monoclinic
_symmetry_space_group_name_H-M 'P 1 21 1'
_atom_sites_solution_hydrogens geom
_atom_sites_solution_primary direct
_atom_sites_solution_secondary difmap
_cell_angle_alpha 90.00
_cell_angle_beta 96.563(2)
_cell_angle_gamma 90.00
_cell_formula_units_Z 2
_cell_length_a 12.5806(12)
_cell_length_b 4.8247(5)
_cell_length_c 13.7178(13)
_cell_measurement_temperature 298(2)
_cell_volume 827.18(14)
_computing_structure_refinement 'SHELXL-97 (Sheldrick, 1997)'
_computing_structure_solution 'SHELXS-97 (Sheldrick, 1990)'
_diffrn_ambient_temperature 298(2)
_diffrn_measured_fraction_theta_full 0.952
_diffrn_measured_fraction_theta_max 0.952
_diffrn_radiation_monochromator graphite
_diffrn_radiation_source 'fine-focus sealed tube'
_diffrn_radiation_type MoK\a
_diffrn_radiation_wavelength 0.71073
_diffrn_reflns_av_R_equivalents 0.0264
_diffrn_reflns_av_sigmaI/netI 0.0726
_diffrn_reflns_limit_h_max 15
_diffrn_reflns_limit_h_min -16
_diffrn_reflns_limit_k_max 6
_diffrn_reflns_limit_k_min -6
_diffrn_reflns_limit_l_max 13
_diffrn_reflns_limit_l_min -18
_diffrn_reflns_number 5672
_diffrn_reflns_theta_full 28.25
_diffrn_reflns_theta_max 28.25
_diffrn_reflns_theta_min 1.49
_exptl_absorpt_coefficient_mu 0.581
_exptl_crystal_density_diffrn 1.624
_exptl_crystal_density_method 'not measured'
_exptl_crystal_F_000 412
_refine_diff_density_max 0.403
_refine_diff_density_min -0.459
_refine_diff_density_rms 0.080
_refine_ls_abs_structure_details 'Flack H D (1983), Acta Cryst. A39, 876-881'
_refine_ls_abs_structure_Flack 0.01(10)
_refine_ls_extinction_method none
_refine_ls_goodness_of_fit_ref 1.175
_refine_ls_hydrogen_treatment mixed
_refine_ls_matrix_type full
_refine_ls_number_parameters 236
_refine_ls_number_reflns 3654
_refine_ls_number_restraints 1
_refine_ls_restrained_S_all 1.175
_refine_ls_R_factor_all 0.0533
_refine_ls_R_factor_gt 0.0502
_refine_ls_shift/su_max 0.000
_refine_ls_shift/su_mean 0.000
_refine_ls_structure_factor_coef Fsqd
_refine_ls_weighting_details 'calc w=1/[\s^2^(Fo^2^)+(0.0521P)^2^+0.2011P] where P=(Fo^2^+2Fc^2^)/3'
_refine_ls_weighting_scheme calc
_refine_ls_wR_factor_gt 0.1340
_refine_ls_wR_factor_ref 0.1370
_reflns_number_gt 3379
_reflns_number_total 3654
_reflns_threshold_expression >2sigma(I)
_cod_data_source_file 1000002.cif
_cod_data_source_block PCOD1000002
_cod_original_sg_symbol_H-M P21
_cod_database_code 7233218

loop_
_symmetry_equiv_pos_as_xyz
'x, y, z'
'-x, y+1/2, -z'

loop_
_atom_site_label
_atom_site_type_symbol
_atom_site_fract_x
_atom_site_fract_y
_atom_site_fract_z
_atom_site_U_iso_or_equiv
_atom_site_adp_type
_atom_site_occupancy
_atom_site_symmetry_multiplicity
_atom_site_calc_flag
_atom_site_refinement_flags
_atom_site_disorder_assembly
_atom_site_disorder_group
S1 S 0.11817(6) 0.01158(18) 0.42182(6) 0.0402(2) Uani 1 1 d . . .
S2 S 0.14158(7) 0.87587(18) 0.09091(6) 0.0417(2) Uani 1 1 d . . .
S3 S 0.70820(7) -0.1418(2) 0.34033(7) 0.0504(2) Uani 1 1 d . . .
S4 S 0.71721(7) 0.3132(2) 0.13883(7) 0.0496(3) Uani 1 1 d . . .
N1 N 0.3266(2) 0.1323(6) 0.32915(19) 0.0356(6) Uani 1 1 d . . .
N2 N 0.3374(2) 0.5217(6) 0.17601(19) 0.0366(6) Uani 1 1 d . . .
C1 C -0.0155(3) 0.0980(8) 0.4096(2) 0.0421(8) Uani 1 1 d . . .
H1 H -0.0660 0.0110 0.4480 0.055 Uiso 1 1 d . . .
C2 C 0.0074(3) 0.9179(8) 0.1004(3) 0.0477(8) Uani 1 1 d . . .
H2 H -0.0310 1.0650 0.0650 0.074 Uiso 1 1 d . . .
C3 C 0.1406(2) 0.2408(7) 0.3302(2) 0.0338(6) Uani 1 1 d . . .
C4 C 0.1516(3) 0.6262(7) 0.1810(2) 0.0359(6) Uani 1 1 d . . .
C5 C -0.0421(3) 0.2954(8) 0.3412(2) 0.0411(7) Uani 1 1 d . . .
H3 H -0.1070 0.3650 0.3310 0.041 Uiso 1 1 d . . .
C6 C -0.0300(3) 0.7516(8) 0.1682(3) 0.0434(8) Uani 1 1 d . . .
H4 H -0.0990 0.7720 0.1870 0.052 Uiso 1 1 d . . .
C7 C 0.0487(2) 0.3798(7) 0.2934(2) 0.0349(6) Uani 1 1 d . . .
C8 C 0.0539(2) 0.5801(7) 0.2162(2) 0.0352(6) Uani 1 1 d . . .
C9 C 0.2420(2) 0.2820(7) 0.2935(2) 0.0336(6) Uani 1 1 d . . .
C10 C 0.2466(2) 0.4787(7) 0.2162(2) 0.0344(6) Uani 1 1 d . . .
C11 C 0.4179(3) 0.1743(7) 0.2887(2) 0.0344(6) Uani 1 1 d . . .
C12 C 0.4223(2) 0.3707(8) 0.2111(2) 0.0345(6) Uani 1 1 d . . .
C13 C 0.5115(2) 0.0181(7) 0.3250(2) 0.0362(6) Uani 1 1 d . . .
C14 C 0.5225(2) 0.4054(7) 0.1696(2) 0.0371(7) Uani 1 1 d . . .
C15 C 0.5239(3) -0.1846(8) 0.4033(2) 0.0380(7) Uani 1 1 d . . .
H5 H 0.4760 -0.2300 0.4320 0.036 Uiso 1 1 d . . .
C16 C 0.5432(3) 0.5925(7) 0.0916(2) 0.0395(7) Uani 1 1 d . . .
H6 H 0.5020 0.7080 0.0680 0.033 Uiso 1 1 d . . .
C17 C 0.6061(3) 0.0580(7) 0.2827(2) 0.0386(7) Uani 1 1 d . . .
C18 C 0.6107(3) 0.2469(7) 0.2038(3) 0.0399(7) Uani 1 1 d . . .
C19 C 0.6250(3) -0.2808(9) 0.4184(3) 0.0497(9) Uani 1 1 d . . .
H7 H 0.6660 -0.3980 0.4730 0.076 Uiso 1 1 d . . .
C20 C 0.6450(3) 0.5612(9) 0.0689(3) 0.0491(9) Uani 1 1 d . . .
H8 H 0.6890 0.6740 0.0170 0.044 Uiso 1 1 d . . .

loop_
_atom_site_aniso_label
_atom_site_aniso_U_11
_atom_site_aniso_U_22
_atom_site_aniso_U_33
_atom_site_aniso_U_23
_atom_site_aniso_U_13
_atom_site_aniso_U_12
S1 0.0376(4) 0.0424(4) 0.0417(4) 0.0040(3) 0.0096(3) -0.0031(4)
S2 0.0450(4) 0.0403(4) 0.0398(4) 0.0033(4) 0.0051(3) -0.0017(4)
S3 0.0351(4) 0.0573(5) 0.0588(5) 0.0046(5) 0.0064(4) 0.0047(4)
S4 0.0373(4) 0.0587(6) 0.0553(5) 0.0003(4) 0.0164(4) -0.0032(4)
N1 0.0376(13) 0.0365(14) 0.0336(13) -0.0005(11) 0.0074(11) -0.0023(11)
N2 0.0353(12) 0.0402(15) 0.0351(13) 0.0009(12) 0.0075(10) -0.0050(12)
C1 0.0360(15) 0.050(2) 0.0417(18) -0.0005(15) 0.0109(13) -0.0077(15)
C2 0.0481(18) 0.047(2) 0.0473(19) 0.0059(16) 0.0006(14) 0.0092(16)
C3 0.0320(14) 0.0326(15) 0.0376(16) -0.0011(13) 0.0072(12) -0.0020(12)
C4 0.0403(16) 0.0333(15) 0.0340(15) -0.0021(12) 0.0040(13) -0.0022(13)
C5 0.0351(15) 0.048(2) 0.0410(17) -0.0027(15) 0.0063(13) -0.0003(14)
C6 0.0414(17) 0.0429(19) 0.0459(19) -0.0046(16) 0.0054(14) -0.0020(15)
C7 0.0356(14) 0.0338(14) 0.0356(15) -0.0034(13) 0.0050(11) -0.0025(13)
C8 0.0345(15) 0.0345(15) 0.0361(15) -0.0038(12) 0.0027(12) -0.0031(12)
C9 0.0336(14) 0.0339(15) 0.0333(15) -0.0034(12) 0.0038(11) -0.0023(12)
C10 0.0370(15) 0.0312(15) 0.0350(15) -0.0029(12) 0.0049(12) -0.0032(12)
C11 0.0370(15) 0.0333(15) 0.0334(15) -0.0017(11) 0.0056(12) -0.0036(12)
C12 0.0341(14) 0.0370(15) 0.0336(14) -0.0037(12) 0.0081(11) -0.0031(13)
C13 0.0364(15) 0.0366(16) 0.0353(15) -0.0021(13) 0.0024(12) 0.0001(14)
C14 0.0372(15) 0.0414(18) 0.0341(15) -0.0057(13) 0.0099(12) -0.0053(13)
C15 0.0352(14) 0.0441(18) 0.0352(16) 0.0021(13) 0.0059(12) 0.0061(14)
C16 0.0427(17) 0.0425(18) 0.0347(16) -0.0039(14) 0.0101(13) -0.0024(14)
C17 0.0351(14) 0.0402(18) 0.0404(17) -0.0020(14) 0.0039(12) -0.0021(13)
C18 0.0354(15) 0.0394(17) 0.0466(18) -0.0058(14) 0.0118(13) -0.0042(14)
C19 0.0428(18) 0.057(2) 0.049(2) 0.0031(17) 0.0032(15) 0.0049(17)
C20 0.0499(19) 0.056(2) 0.0436(18) -0.0006(16) 0.0154(15) -0.0088(17)

loop_
_atom_type_symbol
_atom_type_description
_atom_type_scat_dispersion_real
_atom_type_scat_dispersion_imag
_atom_type_scat_source
C C 0.0033 0.0016 'International Tables Vol C Tables 4.2.6.8 and 6.1.1.4'
H H 0.0000 0.0000 'International Tables Vol C Tables 4.2.6.8 and 6.1.1.4'
N N 0.0061 0.0033 'International Tables Vol C Tables 4.2.6.8 and 6.1.1.4'
S S 0.1246 0.1234 'International Tables Vol C Tables 4.2.6.8 and 6.1.1.4'

loop_
_geom_angle_atom_site_label_1
_geom_angle_atom_site_label_2
_geom_angle_atom_site_label_3
_geom_angle
_geom_angle_site_symmetry_1
_geom_angle_site_symmetry_3
C3 S1 C1 90.78(16) . .
C4 S2 C2 91.15(17) . .
C19 S3 C17 91.66(18) . .
C18 S4 C20 91.44(17) . .
C9 N1 C11 116.8(3) . .
C12 N2 C10 116.9(3) . .
C5 C1 S1 113.5(2) . .
C5 C1 H1 123.9 . .
S1 C1 H1 122.5 . .
C6 C2 S2 113.8(3) . .
C6 C2 H2 126.3 . .
S2 C2 H2 119.4 . .
C7 C3 C9 122.9(3) . .
C7 C3 S1 112.2(2) . .
C9 C3 S1 124.8(2) . .
C8 C4 C10 122.9(3) . .
C8 C4 S2 111.5(3) . .
C10 C4 S2 125.6(3) . .
C1 C5 C7 111.7(3) . .
C1 C5 H3 122.1 . .
C7 C5 H3 126.2 . .
C2 C6 C8 111.1(3) . .
C2 C6 H4 122.2 . .
C8 C6 H4 125.9 . .
C3 C7 C5 111.8(3) . .
C3 C7 C8 119.2(3) . .
C5 C7 C8 129.0(3) . .
C4 C8 C6 112.4(3) . .
C4 C8 C7 118.6(3) . .
C6 C8 C7 129.0(3) . .
N1 C9 C10 122.3(3) . .
N1 C9 C3 120.0(3) . .
C10 C9 C3 117.7(3) . .
N2 C10 C4 120.3(3) . .
N2 C10 C9 121.1(3) . .
C4 C10 C9 118.6(3) . .
N1 C11 C12 120.9(3) . .
N1 C11 C13 118.8(3) . .
C12 C11 C13 120.3(3) . .
N2 C12 C11 122.1(3) . .
N2 C12 C14 119.4(3) . .
C11 C12 C14 118.5(3) . .
C17 C13 C11 119.2(3) . .
C17 C13 C15 112.1(3) . .
C11 C13 C15 128.7(3) . .
C18 C14 C16 113.0(3) . .
C18 C14 C12 120.1(3) . .
C16 C14 C12 126.9(3) . .
C19 C15 C13 111.5(3) . .
C19 C15 H5 126.2 . .
C13 C15 H5 122.3 . .
C20 C16 C14 110.7(3) . .
C20 C16 H6 124.4 . .
C14 C16 H6 124.6 . .
C13 C17 C18 121.0(3) . .
C13 C17 S3 111.0(2) . .
C18 C17 S3 128.0(3) . .
C14 C18 C17 120.8(3) . .
C14 C18 S4 111.3(3) . .
C17 C18 S4 127.9(3) . .
C15 C19 S3 113.7(3) . .
C15 C19 H7 133.4 . .
S3 C19 H7 112.2 . .
C16 C20 S4 113.5(3) . .
C16 C20 H8 130.7 . .
S4 C20 H8 115.6 . .

loop_
_geom_bond_atom_site_label_1
_geom_bond_atom_site_label_2
_geom_bond_distance
_geom_bond_site_symmetry_2
S1 C3 1.721(3) .
S1 C1 1.722(3) .
S2 C4 1.720(3) .
S2 C2 1.720(4) .
S3 C19 1.717(4) .
S3 C17 1.724(3) .
S4 C18 1.723(3) .
S4 C20 1.726(4) .
N1 C9 1.332(4) .
N1 C11 1.347(4) .
N2 C12 1.336(4) .
N2 C10 1.340(4) .
C1 C5 1.352(5) .
C1 H1 0.9663 .
C2 C6 1.352(5) .
C2 H2 0.9591 .
C3 C7 1.382(4) .
C3 C9 1.437(4) .
C4 C8 1.389(4) .
C4 C10 1.427(5) .
C5 C7 1.439(4) .
C5 H3 0.8796 .
C6 C8 1.440(5) .
C6 H4 0.9386 .
C7 C8 1.441(4) .
C9 C10 1.429(4) .
C11 C12 1.432(5) .
C11 C13 1.438(5) .
C12 C14 1.450(4) .
C13 C17 1.395(4) .
C13 C15 1.448(4) .
C14 C18 1.385(5) .
C14 C16 1.446(4) .
C15 C19 1.347(5) .
C15 H5 0.7877 .
C16 C20 1.360(5) .
C16 H6 0.8035 .
C17 C18 1.421(5) .
C19 H7 1.0291 .
C20 H8 1.0954 .

loop_
_geom_torsion_atom_site_label_1
_geom_torsion_atom_site_label_2
_geom_torsion_atom_site_label_3
_geom_torsion_atom_site_label_4
_geom_torsion
_geom_torsion_site_symmetry_1
_geom_torsion_site_symmetry_2
_geom_torsion_site_symmetry_3
_geom_torsion_site_symmetry_4
C3 S1 C1 C5 -1.3(3) . . . .
C4 S2 C2 C6 -0.2(3) . . . .
C1 S1 C3 C7 0.8(3) . . . .
C1 S1 C3 C9 -177.8(3) . . . .
C2 S2 C4 C8 0.0(3) . . . .
C2 S2 C4 C10 179.3(3) . . . .
S1 C1 C5 C7 1.4(4) . . . .
S2 C2 C6 C8 0.3(4) . . . .
C9 C3 C7 C5 178.4(3) . . . .
S1 C3 C7 C5 -0.2(4) . . . .
C9 C3 C7 C8 -1.4(5) . . . .
S1 C3 C7 C8 179.9(2) . . . .
C1 C5 C7 C3 -0.8(4) . . . .
C1 C5 C7 C8 179.1(3) . . . .
C10 C4 C8 C6 -179.2(3) . . . .
S2 C4 C8 C6 0.2(4) . . . .
C10 C4 C8 C7 1.7(5) . . . .
S2 C4 C8 C7 -179.0(2) . . . .
C2 C6 C8 C4 -0.4(4) . . . .
C2 C6 C8 C7 178.7(3) . . . .
C3 C7 C8 C4 0.2(4) . . . .
C5 C7 C8 C4 -179.6(3) . . . .
C3 C7 C8 C6 -178.8(3) . . . .
C5 C7 C8 C6 1.3(6) . . . .
C11 N1 C9 C10 -0.1(4) . . . .
C11 N1 C9 C3 177.5(3) . . . .
C7 C3 C9 N1 -177.0(3) . . . .
S1 C3 C9 N1 1.5(4) . . . .
C7 C3 C9 C10 0.8(5) . . . .
S1 C3 C9 C10 179.3(2) . . . .
C12 N2 C10 C4 -178.3(3) . . . .
C12 N2 C10 C9 0.6(4) . . . .
C8 C4 C10 N2 176.6(3) . . . .
S2 C4 C10 N2 -2.7(5) . . . .
C8 C4 C10 C9 -2.3(5) . . . .
S2 C4 C10 C9 178.4(2) . . . .
N1 C9 C10 N2 -0.2(5) . . . .
C3 C9 C10 N2 -177.8(3) . . . .
N1 C9 C10 C4 178.8(3) . . . .
C3 C9 C10 C4 1.1(4) . . . .
C9 N1 C11 C12 -0.1(4) . . . .
C9 N1 C11 C13 179.8(3) . . . .
C10 N2 C12 C11 -0.8(5) . . . .
C10 N2 C12 C14 179.2(3) . . . .
N1 C11 C12 N2 0.6(5) . . . .
C13 C11 C12 N2 -179.3(3) . . . .
N1 C11 C12 C14 -179.4(3) . . . .
C13 C11 C12 C14 0.6(5) . . . .
N1 C11 C13 C17 179.3(3) . . . .
C12 C11 C13 C17 -0.7(5) . . . .
N1 C11 C13 C15 -1.2(5) . . . .
C12 C11 C13 C15 178.8(3) . . . .
N2 C12 C14 C18 -178.8(3) . . . .
C11 C12 C14 C18 1.2(5) . . . .
N2 C12 C14 C16 0.2(5) . . . .
C11 C12 C14 C16 -179.7(3) . . . .
C17 C13 C15 C19 1.6(4) . . . .
C11 C13 C15 C19 -177.9(3) . . . .
C18 C14 C16 C20 1.6(4) . . . .
C12 C14 C16 C20 -177.5(3) . . . .
C11 C13 C17 C18 -1.0(5) . . . .
C15 C13 C17 C18 179.4(3) . . . .
C11 C13 C17 S3 178.0(2) . . . .
C15 C13 C17 S3 -1.6(4) . . . .
C19 S3 C17 C13 0.9(3) . . . .
C19 S3 C17 C18 179.8(3) . . . .
C16 C14 C18 C17 177.9(3) . . . .
C12 C14 C18 C17 -3.0(5) . . . .
C16 C14 C18 S4 -2.4(4) . . . .
C12 C14 C18 S4 176.8(2) . . . .
C13 C17 C18 C14 2.9(5) . . . .
S3 C17 C18 C14 -175.9(3) . . . .
C13 C17 C18 S4 -176.9(3) . . . .
S3 C17 C18 S4 4.3(5) . . . .
C20 S4 C18 C14 1.9(3) . . . .
C20 S4 C18 C17 -178.3(3) . . . .
C13 C15 C19 S3 -0.9(4) . . . .
C17 S3 C19 C15 0.0(3) . . . .
C14 C16 C20 S4 -0.1(4) . . . .
C18 S4 C20 C16 -1.0(3) . . . .
